data_4061076
loop_
_publ_author_name
'Nishibayashi, Yoshiaki'
'Imajima, Hiroaki'
'Onodera, Gen'
'Inada, Youichi'
'Hidai, Masanobu'
'Uemura, Sakae'

_publ_section_title
;
 Preparation of Alkanechalcogenolate- and Benzenechalcogenolate-Bridged
 Diruthenium Complexes and Their Catalytic Activity toward Propargylation
 of Acetone with Propargylic Alcohol
;
_journal_coden_ASTM ORGND7
_journal_issue 21
_journal_name_full Organometallics
_journal_page_first 5100
_journal_page_last 5103
_journal_paper_doi 10.1021/om049475f
_journal_volume 23
_journal_year 2004
_chemical_formula_moiety 'C33 H42 Cl4 S2 Ru2 '
_chemical_formula_sum 'C33 H42 Cl4 Ru2 S2'
_chemical_formula_weight 846.77
_space_group_IT_number 14
_symmetry_cell_setting monoclinic
_symmetry_space_group_name_Hall '-P 2yn'
_symmetry_space_group_name_H-M 'P 1 21/n 1'
_cell_angle_alpha 90
_cell_angle_beta 102.9840(7)
_cell_angle_gamma 90
_cell_formula_units_Z 2
_cell_length_a 12.8545(7)
_cell_length_b 9.4609(6)
_cell_length_c 16.096(1)
_cell_measurement_temperature 296.1
_cell_volume 1907.4(2)
_exptl_crystal_density_diffrn 1.474
_cod_original_sg_symbol_H-M 'P 21/n'
_cod_original_formula_sum 'C33 H42 Cl4 S2 Ru2 '
_cod_database_code 4061076

loop_
_symmetry_equiv_pos_site_id
_symmetry_equiv_pos_as_xyz
1 +X,+Y,+Z
2 1/2-X,1/2+Y,1/2-Z
3 -X,-Y,-Z
4 1/2+X,1/2-Y,1/2+Z

loop_
_atom_site_label
_atom_site_type_symbol
_atom_site_fract_x
_atom_site_fract_y
_atom_site_fract_z
_atom_site_U_iso_or_equiv
_atom_site_adp_type
_atom_site_occupancy
_atom_site_symmetry_multiplicity
_atom_site_calc_flag
_atom_site_refinement_flags
_atom_site_disorder_assembly
_atom_site_disorder_group
Ru(1) Ru 0.0813 0.0393 0.0719 0.0307(2) Uani 1.00 1 d . . .
Cl(1) Cl 0.1385 -0.2097 0.0905 0.0447(7) Uani 1.00 1 d . . .
Cl(2) Cl 0.4418 0.8284 0.0072 0.125(2) Uiso 1.00 1 d . . .
Cl(3) Cl 0.3602 0.5666 -0.0605 0.233(4) Uiso 1.00 1 d . . .
S(1) S 0.0986 -0.0044 -0.0671 0.0359(7) Uani 1.00 1 d . . .
C(1) C 0.1015 0.1335 0.2009 0.044(3) Uani 1.00 1 d . . .
C(2) C 0.0597 0.2391 0.1377 0.040(3) Uani 1.00 1 d . . .
C(3) C 0.1344 0.2628 0.0865 0.036(3) Uani 1.00 1 d . . .
C(4) C 0.2245 0.1734 0.1190 0.044(3) Uani 1.00 1 d . . .
C(5) C 0.2048 0.0948 0.1883 0.045(3) Uani 1.00 1 d . . .
C(6) C 0.0557 0.0893 0.2734 0.072(4) Uani 1.00 1 d . . .
C(7) C -0.0392 0.3259 0.1341 0.057(4) Uani 1.00 1 d . . .
C(8) C 0.1270 0.3754 0.0204 0.051(3) Uani 1.00 1 d . . .
C(9) C 0.3294 0.1752 0.0921 0.063(4) Uani 1.00 1 d . . .
C(10) C 0.2799 -0.0034 0.2432 0.069(4) Uani 1.00 1 d . . .
C(11) C 0.1386 0.1344 -0.1282 0.044(3) Uani 1.00 1 d . . .
C(12) C 0.2488 0.1360 -0.1276 0.057(4) Uani 1.00 1 d . . .
C(13) C 0.2888 0.2305 -0.1756 0.070(4) Uani 1.00 1 d . . .
C(14) C 0.2216 0.3264 -0.2261 0.077(5) Uani 1.00 1 d . . .
C(15) C 0.1160 0.3231 -0.2290 0.065(4) Uani 1.00 1 d . . .
C(16) C 0.0732 0.2281 -0.1800 0.052(3) Uani 1.00 1 d . . .
C(17) C 0.3318 0.7249 -0.0266 0.130(7) Uiso 1.00 1 d . . .
H(1) H -0.0132 0.1298 0.2675 0.089 Uiso 1.00 1 c R . .
H(2) H 0.0501 -0.0108 0.2741 0.089 Uiso 1.00 1 c R . .
H(3) H 0.1008 0.1206 0.3252 0.089 Uiso 1.00 1 c R . .
H(4) H -0.0216 0.4230 0.1434 0.068 Uiso 1.00 1 c R . .
H(5) H -0.0834 0.3140 0.0787 0.068 Uiso 1.00 1 c R . .
H(6) H -0.0762 0.2944 0.1756 0.068 Uiso 1.00 1 c R . .
H(7) H 0.1285 0.4645 0.0478 0.060 Uiso 1.00 1 c R . .
H(8) H 0.1855 0.3689 -0.0065 0.060 Uiso 1.00 1 c R . .
H(9) H 0.0620 0.3660 -0.0213 0.060 Uiso 1.00 1 c R . .
H(10) H 0.3480 0.0818 0.0794 0.075 Uiso 1.00 1 c R . .
H(11) H 0.3249 0.2334 0.0433 0.075 Uiso 1.00 1 c R . .
H(12) H 0.3824 0.2116 0.1380 0.075 Uiso 1.00 1 c R . .
H(13) H 0.2469 -0.0931 0.2437 0.075 Uiso 1.00 1 c R . .
H(14) H 0.3429 -0.0133 0.2221 0.075 Uiso 1.00 1 c R . .
H(15) H 0.2979 0.0335 0.2995 0.075 Uiso 1.00 1 c R . .
H(16) H 0.2959 0.0707 -0.0933 0.070 Uiso 1.00 1 c R . .
H(17) H 0.3635 0.2320 -0.1725 0.088 Uiso 1.00 1 c R . .
H(18) H 0.2495 0.3919 -0.2601 0.094 Uiso 1.00 1 c R . .
H(19) H 0.0687 0.3887 -0.2629 0.080 Uiso 1.00 1 c R . .
H(20) H -0.0014 0.2260 -0.1830 0.064 Uiso 1.00 1 c R . .
H(21) H 0.2981 0.7121 0.0197 0.156 Uiso 1.00 1 c R . .
H(22) H 0.2845 0.7725 -0.0717 0.156 Uiso 1.00 1 c R . .

loop_
_atom_site_aniso_label
_atom_site_aniso_U_11
_atom_site_aniso_U_22
_atom_site_aniso_U_33
_atom_site_aniso_U_12
_atom_site_aniso_U_13
_atom_site_aniso_U_23
Ru(1) 0.0344 0.0238 0.0317 0.0013 0.0031 0.0002
Cl(1) 0.0526 0.0274 0.0522 0.0065 0.0075 0.0032
S(1) 0.0384 0.0326 0.0370 -0.0009 0.0092 0.0003
C(1) 0.0578 0.0411 0.0321 -0.0045 0.0075 -0.0059
C(2) 0.0433 0.0319 0.0397 -0.0030 0.0001 -0.0137
C(3) 0.0425 0.0257 0.0364 -0.0052 -0.0011 -0.0043
C(4) 0.0435 0.0318 0.0505 -0.0027 0.0004 -0.0128
C(5) 0.0565 0.0313 0.0382 0.0018 -0.0099 -0.0028
C(6) 0.0988 0.0745 0.0493 -0.0133 0.0279 -0.0101
C(7) 0.0542 0.0366 0.0795 0.0061 0.0138 -0.0154
C(8) 0.0711 0.0333 0.0446 -0.0042 0.0057 0.0028
C(9) 0.0396 0.0736 0.0740 -0.0100 0.0086 -0.0229
C(10) 0.0669 0.0505 0.0709 0.0073 -0.0214 0.0011
C(11) 0.0532 0.0395 0.0418 -0.0078 0.0141 -0.0018
C(12) 0.0566 0.0616 0.0564 -0.0030 0.0178 0.0020
C(13) 0.0624 0.0834 0.0748 -0.0205 0.0349 0.0048
C(14) 0.0881 0.0836 0.0633 -0.0215 0.0284 0.0204
C(15) 0.0934 0.0492 0.0563 0.0035 0.0262 0.0066
C(16) 0.0618 0.0425 0.0564 0.0011 0.0213 0.0022

loop_
_geom_bond_atom_site_label_1
_geom_bond_atom_site_label_2
_geom_bond_distance
_geom_bond_publ_flag
_geom_bond_site_symmetry_1
_geom_bond_site_symmetry_2
Ru(1) Ru(1) 2.8475 ? . 55503
Ru(1) Cl(1) 2.4657 ? . .
Ru(1) S(1) 2.3352 ? . .
Ru(1) S(1) 2.3194 ? . 55503
Ru(1) C(1) 2.2207 ? . .
Ru(1) C(2) 2.2137 ? . .
Ru(1) C(3) 2.2181 ? . .
Ru(1) C(4) 2.2239 ? . .
Ru(1) C(5) 2.2290 ? . .
Cl(2) C(17) 1.7050 ? . .
Cl(3) C(17) 1.6623 ? . .
S(1) Ru(1) 2.3194 ? . 55503
S(1) C(11) 1.7842 ? . .
C(1) C(2) 1.4411 ? . .
C(1) C(5) 1.4351 ? . .
C(1) C(6) 1.4800 ? . .
C(2) C(3) 1.4161 ? . .
C(2) C(7) 1.5046 ? . .
C(3) C(4) 1.4351 ? . .
C(3) C(8) 1.4936 ? . .
C(4) C(5) 1.4094 ? . .
C(4) C(9) 1.5069 ? . .
C(5) C(10) 1.4807 ? . .
C(11) C(12) 1.4139 ? . .
C(11) C(16) 1.3689 ? . .
C(12) C(13) 1.3562 ? . .
C(13) C(14) 1.3841 ? . .
C(14) C(15) 1.3486 ? . .
C(15) C(16) 1.3874 ? . .
C(17) Cl(2) 1.7050 ? . .
C(6) H(1) 0.9500 ? . .
C(6) H(2) 0.9500 ? . .
C(6) H(3) 0.9500 ? . .
C(7) H(4) 0.9500 ? . .
C(7) H(5) 0.9500 ? . .
C(7) H(6) 0.9501 ? . .
C(8) H(7) 0.9501 ? . .
C(8) H(8) 0.9500 ? . .
C(8) H(9) 0.9500 ? . .
C(9) H(10) 0.9500 ? . .
C(9) H(11) 0.9500 ? . .
C(9) H(12) 0.9500 ? . .
C(10) H(13) 0.9500 ? . .
C(10) H(14) 0.9500 ? . .
C(10) H(15) 0.9501 ? . .
C(12) H(16) 0.9500 ? . .
C(13) H(17) 0.9499 ? . .
C(14) H(18) 0.9500 ? . .
C(15) H(19) 0.9500 ? . .
C(16) H(20) 0.9501 ? . .
C(17) H(21) 0.9501 ? . .
C(17) H(22) 0.9501 ? . .
H(9) C(8) 0.9500 ? . .
H(18) C(14) 0.9500 ? . .
